data_2012720
loop_
_publ_author_name
'Hill, Nicholas J.'
'Leung, Lai-Shi'
'Levason, William'
'Webster, Michael'

_publ_section_title
;
 Tetraaquatetrakis(trimethylphosphine oxide-\k<i>O</i>)cerium(III)
 trichloride trihydrate
;
_journal_issue 5
_journal_name_full 'Acta Crystallographica Section C'
_journal_page_first m295
_journal_page_last m296
_journal_paper_doi 10.1107/S0108270102004766
_journal_volume 58
_journal_year 2002
_chemical_formula_iupac '[Ce (C3 H9 O P)4 (H2 O)4] Cl3 , 3H2 O'
_chemical_formula_moiety 'C12 H44 Ce O8 P4 3+ , 3Cl - , 3H2 O'
_chemical_formula_sum 'C12 H50 Ce Cl3 O11 P4'
_chemical_formula_weight 740.87
_chemical_name_systematic
;
Tetraaquatetrakis(trimethylphosphine oxide-\kO)cerium(III) trichloride
trihydrate
;
_space_group_IT_number 2
_symmetry_cell_setting triclinic
_symmetry_space_group_name_Hall '-P 1'
_symmetry_space_group_name_H-M 'P -1'
_atom_sites_solution_hydrogens geom
_atom_sites_solution_primary direct
_atom_sites_solution_secondary difmap
_audit_creation_method 'SHELXL97 + template + hand edit'
_cell_angle_alpha 70.406(10)
_cell_angle_beta 82.483(10)
_cell_angle_gamma 74.161(10)
_cell_formula_units_Z 2
_cell_length_a 10.2753(10)
_cell_length_b 11.1003(10)
_cell_length_c 15.6822(15)
_cell_measurement_reflns_used 12600
_cell_measurement_temperature 120(2)
_cell_measurement_theta_max 27.48
_cell_measurement_theta_min 2.91
_cell_volume 1619.6(3)
_computing_cell_refinement 'COLLECT and DENZO'
_computing_data_collection 'COLLECT (Nonius, 1998) and DENZO (Otwinowski & Minor, 1997)'
_computing_data_reduction 'COLLECT and DENZO'
_computing_molecular_graphics 'ORTEPII (Johnson, 1976)'
_computing_structure_refinement 'SHELXL97 (Sheldrick, 1997)'
_computing_structure_solution 'SHELXS86 (Sheldrick, 1990)'
_diffrn_ambient_temperature 120(2)
_diffrn_measured_fraction_theta_full 0.955
_diffrn_measured_fraction_theta_max 0.955
_diffrn_measurement_device_type 'Nonius KappaCCD area-detector'
_diffrn_measurement_method '\f and \w scans'
_diffrn_radiation_monochromator graphite
_diffrn_radiation_source 'Nonius rotating anode'
_diffrn_radiation_type MoK\a
_diffrn_radiation_wavelength 0.71073
_diffrn_reflns_av_R_equivalents 0.073
_diffrn_reflns_av_sigmaI/netI 0.055
_diffrn_reflns_limit_h_max 11
_diffrn_reflns_limit_h_min -12
_diffrn_reflns_limit_k_max 13
_diffrn_reflns_limit_k_min -13
_diffrn_reflns_limit_l_max 18
_diffrn_reflns_limit_l_min -18
_diffrn_reflns_number 18262
_diffrn_reflns_theta_full 24.99
_diffrn_reflns_theta_max 24.99
_diffrn_reflns_theta_min 3.15
_exptl_absorpt_coefficient_mu 1.889
_exptl_absorpt_correction_T_max 0.739
_exptl_absorpt_correction_T_min 0.656
_exptl_absorpt_correction_type multi-scan
_exptl_absorpt_process_details '(SORTAV; Blessing, 1997)'
_exptl_crystal_colour colourless
_exptl_crystal_density_diffrn 1.519
_exptl_crystal_density_meas ?
_exptl_crystal_density_method 'not measured'
_exptl_crystal_description block
_exptl_crystal_F_000 758
_exptl_crystal_size_max 0.26
_exptl_crystal_size_mid 0.20
_exptl_crystal_size_min 0.16
_refine_diff_density_max 0.61
_refine_diff_density_min -0.88
_refine_ls_extinction_method none
_refine_ls_goodness_of_fit_ref 1.029
_refine_ls_hydrogen_treatment noref
_refine_ls_matrix_type full
_refine_ls_number_parameters 281
_refine_ls_number_reflns 5444
_refine_ls_number_restraints 0
_refine_ls_restrained_S_all 1.029
_refine_ls_R_factor_all 0.032
_refine_ls_R_factor_gt 0.027
_refine_ls_shift/su_max 0.001
_refine_ls_shift/su_mean 0.000
_refine_ls_structure_factor_coef Fsqd
_refine_ls_weighting_details 'w = 1/[\s^2^(Fo^2^)+(0.0184P)^2^+0.6782P] where P=(Fo^2^+2Fc^2^)/3'
_refine_ls_weighting_scheme calc
_refine_ls_wR_factor_gt 0.061
_refine_ls_wR_factor_ref 0.064
_reflns_number_gt 4908
_reflns_number_total 5444
_reflns_threshold_expression I>2\s(I)
_cod_data_source_file sk1541.cif
_cod_data_source_block I
_cod_depositor_comments
;
The following automatic conversions were performed:

'_exptl_crystal_density_meas' value 'not measured' was changed to '?'
- the value is perceived as not measured.

Automatic conversion script
Id: cif_fix_values 3008 2015-01-20 13:52:24Z robertas 
;
_cod_original_sg_symbol_H-M P-1
_cod_database_code 2012720
_cod_database_fobs_code 2012720

loop_
_symmetry_equiv_pos_as_xyz
'x, y, z'
'-x, -y, -z'

loop_
_atom_site_label
_atom_site_fract_x
_atom_site_fract_y
_atom_site_fract_z
_atom_site_U_iso_or_equiv
_atom_site_adp_type
_atom_site_calc_flag
_atom_site_refinement_flags
_atom_site_occupancy
_atom_site_disorder_assembly
_atom_site_disorder_group
_atom_site_type_symbol
Ce1 0.170923(14) 0.447541(15) 0.236975(10) 0.00969(7) Uani d . 1 . . Ce
Cl1 0.66467(8) 0.13714(8) 0.95434(5) 0.02455(18) Uani d . 1 . . Cl
Cl2 0.79567(7) 0.46661(8) 0.46286(5) 0.02255(18) Uani d . 1 . . Cl
Cl3 0.81261(8) 0.15098(7) 0.27890(5) 0.02305(18) Uani d . 1 . . Cl
P1 0.45924(7) 0.53612(8) 0.30830(5) 0.01389(17) Uani d . 1 . . P
P2 0.13475(8) 0.27826(8) 0.07704(5) 0.01521(17) Uani d . 1 . . P
P3 0.21974(8) 0.12407(8) 0.43087(5) 0.01755(18) Uani d . 1 . . P
P4 -0.02876(8) 0.78827(7) 0.21972(5) 0.01511(17) Uani d . 1 . . P
O1 0.31975(19) 0.54269(19) 0.28467(13) 0.0167(4) Uani d . 1 . . O
O2 0.1148(2) 0.38855(19) 0.11687(13) 0.0178(5) Uani d . 1 . . O
O3 0.2181(2) 0.2225(2) 0.33801(13) 0.0205(5) Uani d . 1 . . O
O4 0.0266(2) 0.66530(18) 0.19285(13) 0.0171(4) Uani d . 1 . . O
O5 0.2950(2) 0.57446(19) 0.09564(13) 0.0172(5) Uani d . 1 . . O
O6 -0.0693(2) 0.3978(2) 0.28078(13) 0.0194(5) Uani d . 1 . . O
O7 0.0860(2) 0.4750(2) 0.38972(13) 0.0215(5) Uani d . 1 . . O
O8 0.3968(2) 0.30949(19) 0.20133(14) 0.0207(5) Uani d . 1 . . O
O9 0.6418(2) 0.3001(2) 0.09643(14) 0.0236(5) Uani d . 1 . . O
O10 0.5393(2) 0.0538(2) 0.28094(14) 0.0250(5) Uani d . 1 . . O
O11 0.4524(2) 0.0460(2) 0.86491(15) 0.0305(6) Uani d . 1 . . O
C1 0.5285(3) 0.3828(3) 0.3900(2) 0.0238(7) Uani d . 1 . . C
H1A 0.4672 0.3691 0.4439 0.0419 Uiso calc R 1 . . H
H1B 0.6167 0.3835 0.4069 0.0419 Uiso calc R 1 . . H
H1C 0.5399 0.3112 0.3643 0.0419 Uiso calc R 1 . . H
C2 0.5748(3) 0.5549(3) 0.2123(2) 0.0227(7) Uani d . 1 . . C
H2A 0.5398 0.6390 0.1658 0.0419 Uiso calc R 1 . . H
H2B 0.5853 0.4822 0.1878 0.0419 Uiso calc R 1 . . H
H2C 0.6628 0.5540 0.2305 0.0419 Uiso calc R 1 . . H
C3 0.4572(3) 0.6642(3) 0.3538(2) 0.0220(7) Uani d . 1 . . C
H3A 0.4194 0.7501 0.3099 0.0419 Uiso calc R 1 . . H
H3B 0.5498 0.6595 0.3662 0.0419 Uiso calc R 1 . . H
H3C 0.4012 0.6532 0.4102 0.0419 Uiso calc R 1 . . H
C4 0.1849(3) 0.1205(3) 0.1596(2) 0.0269(8) Uani d . 1 . . C
H4A 0.2697 0.1136 0.1852 0.0419 Uiso calc R 1 . . H
H4B 0.1983 0.0516 0.1310 0.0419 Uiso calc R 1 . . H
H4C 0.1142 0.1095 0.2080 0.0419 Uiso calc R 1 . . H
C5 -0.0185(3) 0.2855(3) 0.0333(2) 0.0238(7) Uani d . 1 . . C
H5A -0.0895 0.2798 0.0817 0.0419 Uiso calc R 1 . . H
H5B -0.0055 0.2118 0.0094 0.0419 Uiso calc R 1 . . H
H5C -0.0454 0.3690 -0.0155 0.0419 Uiso calc R 1 . . H
C6 0.2602(4) 0.2892(4) -0.0131(3) 0.0413(10) Uani d . 1 . . C
H6A 0.3463 0.2853 0.0094 0.0419 Uiso calc R 1 . . H
H6B 0.2317 0.3728 -0.0615 0.0419 Uiso calc R 1 . . H
H6C 0.2716 0.2155 -0.0368 0.0419 Uiso calc R 1 . . H
C7 0.2723(3) -0.0406(3) 0.4263(2) 0.0251(7) Uani d . 1 . . C
H7A 0.2114 -0.0532 0.3885 0.0419 Uiso calc R 1 . . H
H7B 0.2693 -0.1027 0.4876 0.0419 Uiso calc R 1 . . H
H7C 0.3649 -0.0565 0.4001 0.0419 Uiso calc R 1 . . H
C8 0.0585(4) 0.1418(3) 0.4892(2) 0.0331(9) Uani d . 1 . . C
H8A -0.0083 0.1347 0.4530 0.0419 Uiso calc R 1 . . H
H8B 0.0311 0.2282 0.4988 0.0419 Uiso calc R 1 . . H
H8C 0.0639 0.0721 0.5479 0.0419 Uiso calc R 1 . . H
C9 0.3347(4) 0.1376(4) 0.5003(2) 0.0327(9) Uani d . 1 . . C
H9A 0.4253 0.1281 0.4707 0.0419 Uiso calc R 1 . . H
H9B 0.3372 0.0682 0.5590 0.0419 Uiso calc R 1 . . H
H9C 0.3050 0.2242 0.5097 0.0419 Uiso calc R 1 . . H
C10 -0.0588(3) 0.9334(3) 0.1237(2) 0.0219(7) Uani d . 1 . . C
H10A 0.0254 0.9383 0.0867 0.0419 Uiso calc R 1 . . H
H10B -0.0903 1.0113 0.1441 0.0419 Uiso calc R 1 . . H
H10C -0.1280 0.9303 0.0875 0.0419 Uiso calc R 1 . . H
C11 0.0850(3) 0.8126(3) 0.2858(2) 0.0225(7) Uani d . 1 . . C
H11A 0.1724 0.8139 0.2525 0.0419 Uiso calc R 1 . . H
H11B 0.0976 0.7405 0.3433 0.0419 Uiso calc R 1 . . H
H11C 0.0472 0.8968 0.2979 0.0419 Uiso calc R 1 . . H
C12 -0.1849(3) 0.7866(3) 0.2831(2) 0.0285(8) Uani d . 1 . . C
H12A -0.1729 0.7079 0.3367 0.0419 Uiso calc R 1 . . H
H12B -0.2531 0.7851 0.2454 0.0419 Uiso calc R 1 . . H
H12C -0.2148 0.8657 0.3022 0.0419 Uiso calc R 1 . . H
H5X 0.3027 0.6592 0.0926 0.030 Uiso d . 1 . . H
H5Y 0.2778 0.5928 0.0405 0.030 Uiso d . 1 . . H
H6X -0.1092 0.4167 0.3234 0.030 Uiso d . 1 . . H
H6Y -0.0969 0.3283 0.2802 0.030 Uiso d . 1 . . H
H7X 0.0018 0.4834 0.4183 0.030 Uiso d . 1 . . H
H7Y 0.1436 0.4850 0.4297 0.030 Uiso d . 1 . . H
H8X 0.4244 0.2223 0.2363 0.030 Uiso d . 1 . . H
H8Y 0.4698 0.3282 0.1634 0.030 Uiso d . 1 . . H
H9X 0.6823 0.2483 0.1518 0.030 Uiso d . 1 . . H
H9Y 0.6558 0.2215 0.0834 0.030 Uiso d . 1 . . H
H10X 0.6168 0.0787 0.2753 0.030 Uiso d . 1 . . H
H10Y 0.5488 0.0223 0.2325 0.030 Uiso d . 1 . . H
H11X 0.4221 -0.0040 0.9144 0.030 Uiso d . 1 . . H
H11Y 0.5332 0.0363 0.8929 0.030 Uiso d . 1 . . H

loop_
_atom_site_aniso_label
_atom_site_aniso_U_11
_atom_site_aniso_U_22
_atom_site_aniso_U_33
_atom_site_aniso_U_12
_atom_site_aniso_U_13
_atom_site_aniso_U_23
Ce1 0.00884(11) 0.01139(10) 0.01005(10) -0.00222(6) -0.00039(6) -0.00514(7)
Cl1 0.0271(5) 0.0225(4) 0.0279(4) -0.0097(3) 0.0001(3) -0.0104(3)
Cl2 0.0144(4) 0.0417(5) 0.0187(4) -0.0116(3) 0.0030(3) -0.0163(4)
Cl3 0.0224(4) 0.0231(4) 0.0274(4) -0.0058(3) -0.0008(3) -0.0126(3)
P1 0.0103(4) 0.0203(4) 0.0143(4) -0.0066(3) 0.0004(3) -0.0077(3)
P2 0.0155(4) 0.0194(4) 0.0157(4) -0.0070(3) 0.0026(3) -0.0109(3)
P3 0.0192(5) 0.0146(4) 0.0155(4) -0.0039(3) 0.0027(3) -0.0019(3)
P4 0.0154(4) 0.0127(4) 0.0168(4) -0.0002(3) -0.0013(3) -0.0065(3)
O1 0.0105(11) 0.0263(12) 0.0193(11) -0.0070(9) 0.0016(8) -0.0138(9)
O2 0.0235(12) 0.0175(11) 0.0168(11) -0.0050(8) -0.0040(9) -0.0099(9)
O3 0.0187(12) 0.0170(11) 0.0177(11) 0.0007(8) 0.0025(9) -0.0004(9)
O4 0.0196(12) 0.0123(11) 0.0205(11) 0.0002(8) -0.0039(9) -0.0085(9)
O5 0.0236(12) 0.0164(11) 0.0115(10) -0.0082(9) 0.0009(8) -0.0024(9)
O6 0.0155(12) 0.0266(12) 0.0230(12) -0.0097(9) 0.0041(9) -0.0149(10)
O7 0.0163(12) 0.0406(14) 0.0178(11) -0.0156(10) 0.0067(8) -0.0182(10)
O8 0.0124(12) 0.0158(11) 0.0264(12) 0.0009(8) 0.0076(9) -0.0035(9)
O9 0.0251(13) 0.0254(12) 0.0199(12) -0.0063(9) 0.0040(9) -0.0082(10)
O10 0.0203(13) 0.0239(12) 0.0269(13) -0.0014(9) 0.0005(9) -0.0065(10)
O11 0.0337(15) 0.0392(15) 0.0224(13) -0.0162(11) -0.0049(10) -0.0073(11)
C1 0.0238(19) 0.0272(19) 0.0211(17) -0.0111(14) -0.0079(14) -0.0021(14)
C2 0.0167(18) 0.0309(19) 0.0208(17) -0.0081(13) 0.0044(13) -0.0088(15)
C3 0.0184(18) 0.0321(19) 0.0252(18) -0.0123(14) 0.0018(13) -0.0176(15)
C4 0.0264(19) 0.0191(18) 0.038(2) -0.0005(14) -0.0096(15) -0.0130(15)
C5 0.029(2) 0.0237(18) 0.0216(17) -0.0098(14) -0.0082(14) -0.0055(14)
C6 0.039(2) 0.058(3) 0.040(2) -0.0261(19) 0.0216(17) -0.030(2)
C7 0.0264(19) 0.0177(17) 0.0301(19) -0.0046(13) -0.0001(14) -0.0071(15)
C8 0.029(2) 0.0250(19) 0.033(2) -0.0040(15) 0.0158(15) -0.0027(16)
C9 0.047(2) 0.030(2) 0.0212(18) -0.0129(17) -0.0093(16) -0.0023(16)
C10 0.0262(19) 0.0161(17) 0.0217(17) -0.0006(13) -0.0039(13) -0.0062(14)
C11 0.031(2) 0.0150(16) 0.0238(18) -0.0025(13) -0.0077(14) -0.0092(14)
C12 0.023(2) 0.0257(19) 0.0297(19) 0.0009(14) 0.0048(14) -0.0076(15)

loop_
_atom_type_symbol
_atom_type_description
_atom_type_scat_dispersion_real
_atom_type_scat_dispersion_imag
_atom_type_scat_source
C C 0.0033 0.0016 'International Tables Vol C Tables 4.2.6.8 and 6.1.1.4'
H H 0.0000 0.0000 'International Tables Vol C Tables 4.2.6.8 and 6.1.1.4'
Cl Cl 0.1484 0.1585 'International Tables Vol C Tables 4.2.6.8 and 6.1.1.4'
P P 0.1023 0.0942 'International Tables Vol C Tables 4.2.6.8 and 6.1.1.4'
O O 0.0106 0.0060 'International Tables Vol C Tables 4.2.6.8 and 6.1.1.4'
Ce Ce -0.2486 2.6331 'International Tables Vol C Tables 4.2.6.8 and 6.1.1.4'

loop_
_geom_angle_atom_site_label_1
_geom_angle_atom_site_label_2
_geom_angle_atom_site_label_3
_geom_angle
_geom_angle_publ_flag
O2 Ce1 O4 95.04(7) ?
O2 Ce1 O1 145.66(7) y
O4 Ce1 O1 85.72(7) ?
O2 Ce1 O3 93.30(7) ?
O4 Ce1 O3 149.91(7) y
O1 Ce1 O3 103.12(7) ?
O2 Ce1 O8 79.32(7) ?
O4 Ce1 O8 143.01(6) ?
O1 Ce1 O8 79.73(7) ?
O3 Ce1 O8 67.02(6) y
O2 Ce1 O7 142.93(7) ?
O4 Ce1 O7 78.93(7) ?
O1 Ce1 O7 70.96(6) y
O3 Ce1 O7 77.05(7) ?
O8 Ce1 O7 126.33(7) ?
O2 Ce1 O5 75.65(7) ?
O4 Ce1 O5 75.84(7) y
O1 Ce1 O5 71.26(6) ?
O3 Ce1 O5 134.25(7) ?
O8 Ce1 O5 67.32(6) y
O7 Ce1 O5 135.61(6) ?
O2 Ce1 O6 73.50(7) y
O4 Ce1 O6 78.80(7) ?
O1 Ce1 O6 139.51(6) ?
O3 Ce1 O6 75.99(7) ?
O8 Ce1 O6 132.16(7) ?
O7 Ce1 O6 69.45(6) y
O5 Ce1 O6 137.71(6) ?
O1 P1 C1 111.31(13) ?
O1 P1 C2 112.50(13) ?
C1 P1 C2 107.30(16) ?
O1 P1 C3 111.37(13) ?
C1 P1 C3 107.75(16) ?
C2 P1 C3 106.32(15) ?
O2 P2 C5 110.01(14) ?
O2 P2 C6 111.54(16) ?
C5 P2 C6 107.84(18) ?
O2 P2 C4 111.84(14) ?
C5 P2 C4 107.58(15) ?
C6 P2 C4 107.85(19) ?
O3 P3 C9 111.92(14) ?
O3 P3 C8 112.77(14) ?
C9 P3 C8 106.80(19) ?
O3 P3 C7 111.25(14) ?
C9 P3 C7 106.34(17) ?
C8 P3 C7 107.40(16) ?
O4 P4 C12 112.02(15) ?
O4 P4 C10 112.05(13) ?
C12 P4 C10 106.79(15) ?
O4 P4 C11 112.62(13) ?
C12 P4 C11 107.56(17) ?
C10 P4 C11 105.37(15) ?
P1 O1 Ce1 149.58(12) y
P2 O2 Ce1 144.83(12) y
P3 O3 Ce1 151.31(13) y
P4 O4 Ce1 144.27(12) y
Ce1 O5 H5X 117.6 ?
Ce1 O5 H5Y 127.2 ?
H5X O5 H5Y 97.5 ?
Ce1 O6 H6X 116.9 ?
Ce1 O6 H6Y 129.1 ?
H6X O6 H6Y 104.6 ?
Ce1 O7 H7X 132.4 ?
Ce1 O7 H7Y 122.4 ?
H7X O7 H7Y 105.1 ?
Ce1 O8 H8X 119.6 ?
Ce1 O8 H8Y 133.9 ?
H8X O8 H8Y 105.9 ?
H9X O9 H9Y 86.5 ?
H10X O10 H10Y 101.2 ?
H11X O11 H11Y 91.3 ?
P1 C1 H1A 109.5 ?
P1 C1 H1B 109.5 ?
H1A C1 H1B 109.5 ?
P1 C1 H1C 109.5 ?
H1A C1 H1C 109.5 ?
H1B C1 H1C 109.5 ?
P1 C2 H2A 109.5 ?
P1 C2 H2B 109.5 ?
H2A C2 H2B 109.5 ?
P1 C2 H2C 109.5 ?
H2A C2 H2C 109.5 ?
H2B C2 H2C 109.5 ?
P1 C3 H3A 109.5 ?
P1 C3 H3B 109.5 ?
H3A C3 H3B 109.5 ?
P1 C3 H3C 109.5 ?
H3A C3 H3C 109.5 ?
H3B C3 H3C 109.5 ?
P2 C4 H4A 109.5 ?
P2 C4 H4B 109.5 ?
H4A C4 H4B 109.5 ?
P2 C4 H4C 109.5 ?
H4A C4 H4C 109.5 ?
H4B C4 H4C 109.5 ?
P2 C5 H5A 109.5 ?
P2 C5 H5B 109.5 ?
H5A C5 H5B 109.5 ?
P2 C5 H5C 109.5 ?
H5A C5 H5C 109.5 ?
H5B C5 H5C 109.5 ?
P2 C6 H6A 109.5 ?
P2 C6 H6B 109.5 ?
H6A C6 H6B 109.5 ?
P2 C6 H6C 109.5 ?
H6A C6 H6C 109.5 ?
H6B C6 H6C 109.5 ?
P3 C7 H7A 109.5 ?
P3 C7 H7B 109.5 ?
H7A C7 H7B 109.5 ?
P3 C7 H7C 109.5 ?
H7A C7 H7C 109.5 ?
H7B C7 H7C 109.5 ?
P3 C8 H8A 109.5 ?
P3 C8 H8B 109.5 ?
H8A C8 H8B 109.5 ?
P3 C8 H8C 109.5 ?
H8A C8 H8C 109.5 ?
H8B C8 H8C 109.5 ?
P3 C9 H9A 109.5 ?
P3 C9 H9B 109.5 ?
H9A C9 H9B 109.5 ?
P3 C9 H9C 109.5 ?
H9A C9 H9C 109.5 ?
H9B C9 H9C 109.5 ?
P4 C10 H10A 109.5 ?
P4 C10 H10B 109.5 ?
H10A C10 H10B 109.5 ?
P4 C10 H10C 109.5 ?
H10A C10 H10C 109.5 ?
H10B C10 H10C 109.5 ?
P4 C11 H11A 109.5 ?
P4 C11 H11B 109.5 ?
H11A C11 H11B 109.5 ?
P4 C11 H11C 109.5 ?
H11A C11 H11C 109.5 ?
H11B C11 H11C 109.5 ?
P4 C12 H12A 109.5 ?
P4 C12 H12B 109.5 ?
H12A C12 H12B 109.5 ?
P4 C12 H12C 109.5 ?
H12A C12 H12C 109.5 ?
H12B C12 H12C 109.5 ?

loop_
_geom_bond_atom_site_label_1
_geom_bond_atom_site_label_2
_geom_bond_site_symmetry_2
_geom_bond_distance
_geom_bond_publ_flag
Ce1 O1 . 2.3926(19) y
Ce1 O2 . 2.372(2) y
Ce1 O3 . 2.4230(19) y
Ce1 O4 . 2.3896(19) y
Ce1 O5 . 2.5827(18) y
Ce1 O6 . 2.6300(19) y
Ce1 O7 . 2.528(2) y
Ce1 O8 . 2.518(2) y
P1 O1 . 1.503(2) ?
P1 C1 . 1.778(3) ?
P1 C2 . 1.782(3) ?
P1 C3 . 1.786(3) ?
P2 O2 . 1.508(2) ?
P2 C5 . 1.770(3) ?
P2 C6 . 1.780(3) ?
P2 C4 . 1.780(3) ?
P3 O3 . 1.498(2) ?
P3 C9 . 1.774(3) ?
P3 C8 . 1.779(3) ?
P3 C7 . 1.783(3) ?
P4 O4 . 1.505(2) ?
P4 C12 . 1.774(3) ?
P4 C10 . 1.784(3) ?
P4 C11 . 1.786(3) ?
O5 H5X . 0.9502 ?
O5 H5Y . 0.8502 ?
O6 H6X . 0.7960 ?
O6 H6Y . 0.8949 ?
O7 H7X . 0.9166 ?
O7 H7Y . 0.9675 ?
O8 H8X . 0.9235 ?
O8 H8Y . 0.9195 ?
O9 H9X . 0.9420 ?
O9 H9Y . 0.9314 ?
O10 H10X . 0.8966 ?
O10 H10Y . 0.9215 ?
O11 H11X . 0.8661 ?
O11 H11Y . 0.9526 ?
C1 H1A . 0.9800 ?
C1 H1B . 0.9800 ?
C1 H1C . 0.9800 ?
C2 H2A . 0.9800 ?
C2 H2B . 0.9800 ?
C2 H2C . 0.9800 ?
C3 H3A . 0.9800 ?
C3 H3B . 0.9800 ?
C3 H3C . 0.9800 ?
C4 H4A . 0.9800 ?
C4 H4B . 0.9800 ?
C4 H4C . 0.9800 ?
C5 H5A . 0.9800 ?
C5 H5B . 0.9800 ?
C5 H5C . 0.9800 ?
C6 H6A . 0.9800 ?
C6 H6B . 0.9800 ?
C6 H6C . 0.9800 ?
C7 H7A . 0.9800 ?
C7 H7B . 0.9800 ?
C7 H7C . 0.9800 ?
C8 H8A . 0.9800 ?
C8 H8B . 0.9800 ?
C8 H8C . 0.9800 ?
C9 H9A . 0.9800 ?
C9 H9B . 0.9800 ?
C9 H9C . 0.9800 ?
C10 H10A . 0.9800 ?
C10 H10B . 0.9800 ?
C10 H10C . 0.9800 ?
C11 H11A . 0.9800 ?
C11 H11B . 0.9800 ?
C11 H11C . 0.9800 ?
C12 H12A . 0.9800 ?
C12 H12B . 0.9800 ?
C12 H12C . 0.9800 ?

loop_
_geom_hbond_atom_site_label_D
_geom_hbond_atom_site_label_H
_geom_hbond_atom_site_label_A
_geom_hbond_site_symmetry_A
_geom_hbond_distance_DH
_geom_hbond_distance_HA
_geom_hbond_distance_DA
_geom_hbond_angle_DHA
_geom_hbond_publ_flag
O5 H5X Cl1 2_666 0.95 2.24 3.161(2) 164 y
O5 H5Y O9 2_665 0.85 2.25 2.933(3) 137 y
O6 H6X Cl2 1_455 0.80 2.45 3.242(2) 173 y
O6 H6Y Cl3 1_455 0.89 2.40 3.295(2) 176 y
O7 H7X Cl2 1_455 0.92 2.18 3.067(2) 163 y
O7 H7Y Cl2 2_666 0.97 2.14 3.068(2) 160 y
O8 H8X O10 . 0.92 1.87 2.755(3) 159 y
O8 H8Y O9 . 0.92 1.94 2.818(3) 160 y
O9 H9X Cl3 . 0.94 2.32 3.250(2) 168 y
O9 H9Y Cl1 1_554 0.93 2.48 3.260(2) 141 y
O10 H10X Cl3 . 0.90 2.37 3.265(2) 172 y
O10 H10Y O11 2_656 0.92 1.92 2.840(3) 173 y
O11 H11X Cl1 2_657 0.87 2.33 3.193(2) 179 y
O11 H11Y Cl1 . 0.95 2.43 3.271(2) 147 y

loop_
_geom_torsion_atom_site_label_1
_geom_torsion_atom_site_label_2
_geom_torsion_atom_site_label_3
_geom_torsion_atom_site_label_4
_geom_torsion
C1 P1 O1 Ce1 -52.0(3)
C2 P1 O1 Ce1 68.5(3)
C3 P1 O1 Ce1 -172.3(2)
O2 Ce1 O1 P1 -66.8(3)
O4 Ce1 O1 P1 -159.4(2)
O3 Ce1 O1 P1 49.7(2)
O8 Ce1 O1 P1 -13.6(2)
O7 Ce1 O1 P1 120.8(2)
O5 Ce1 O1 P1 -82.9(2)
O6 Ce1 O1 P1 133.4(2)
C5 P2 O2 Ce1 141.6(2)
C6 P2 O2 Ce1 -98.8(2)
C4 P2 O2 Ce1 22.1(3)
O4 Ce1 O2 P2 -175.4(2)
O1 Ce1 O2 P2 94.8(2)
O3 Ce1 O2 P2 -24.4(2)
O8 Ce1 O2 P2 41.5(2)
O7 Ce1 O2 P2 -97.1(2)
O5 Ce1 O2 P2 110.6(2)
O6 Ce1 O2 P2 -98.7(2)
C9 P3 O3 Ce1 -65.7(3)
C8 P3 O3 Ce1 54.8(3)
C7 P3 O3 Ce1 175.5(2)
O2 Ce1 O3 P3 -147.3(3)
O4 Ce1 O3 P3 -41.3(3)
O1 Ce1 O3 P3 63.1(3)
O8 Ce1 O3 P3 135.8(3)
O7 Ce1 O3 P3 -3.5(3)
O5 Ce1 O3 P3 139.6(2)
O6 Ce1 O3 P3 -75.2(3)
C12 P4 O4 Ce1 -91.7(2)
C10 P4 O4 Ce1 148.4(2)
C11 P4 O4 Ce1 29.8(3)
O2 Ce1 O4 P4 174.0(2)
O1 Ce1 O4 P4 -40.5(2)
O3 Ce1 O4 P4 68.4(3)
O8 Ce1 O4 P4 -107.1(2)
O7 Ce1 O4 P4 30.9(2)
O5 Ce1 O4 P4 -112.2(2)
O6 Ce1 O4 P4 101.9(2)
